data_2242334
loop_
_publ_author_name
'de Chazin, Eliza'
'de Sanches, Paola'
'Vasconcelos, Thatyana R. A.'
'Gomes, Claudia R. B.'
'Wardell, James L.'
'Harrison, William T. A.'

_publ_section_title
;
 Crystal structures and Hirshfeld surfaces of two 1,3-benzoxathiol-2-one
 derivatives
;
_journal_coeditor_code NK2242
_journal_issue 1
_journal_name_full 'Acta Crystallographica Section E'
_journal_page_first 78
_journal_page_last 82
_journal_paper_doi 10.1107/S2056989017018072
_journal_volume 74
_journal_year 2018
_chemical_formula_iupac 'C9 H8 O3 S'
_chemical_formula_moiety 'C9 H8 O3 S'
_chemical_formula_sum 'C9 H8 O3 S'
_chemical_formula_weight 196.21
_chemical_name_systematic
;
6-Methoxy-1,3-benzoxathiol-2-one
;
_space_group_crystal_system triclinic
_space_group_IT_number 2
_space_group_name_Hall '-P 1'
_space_group_name_H-M_alt 'P -1'
_symmetry_space_group_name_Hall '-P 1'
_symmetry_space_group_name_H-M 'P -1'
_atom_sites_solution_hydrogens geom
_atom_sites_solution_primary direct
_audit_creation_method SHELXL-2014/7
_cell_angle_alpha 66.526(6)
_cell_angle_beta 81.110(9)
_cell_angle_gamma 84.349(9)
_cell_formula_units_Z 2
_cell_length_a 3.9149(6)
_cell_length_b 10.3237(12)
_cell_length_c 11.7003(14)
_cell_measurement_reflns_used 1390
_cell_measurement_temperature 100(2)
_cell_measurement_theta_max 27.5
_cell_measurement_theta_min 1.9
_cell_volume 428.18(10)
_computing_cell_refinement
;
CrystalClear (Rigaku, 2014)
;
_computing_data_collection
;
CrystalClear (Rigaku, 2014)
;
_computing_data_reduction
;
CrystalClear (Rigaku, 2014)
;
_computing_molecular_graphics
;
ORTEP-3 for Windows (Farrugia, 2012)
;
_computing_publication_material
;
publCIF (Westrip, 2010)
;
_computing_structure_refinement
;
SHELXL2014 (Sheldrick, 2015)
;
_computing_structure_solution
;
SHELXS97 (Sheldrick, 2008)
;
_diffrn_ambient_temperature 100(2)
_diffrn_measured_fraction_theta_full 0.995
_diffrn_measured_fraction_theta_max 0.995
_diffrn_measurement_device_type 'Rigaku Saturn CCD'
_diffrn_measurement_method \w
_diffrn_radiation_type MoK\a
_diffrn_radiation_wavelength 0.71073
_diffrn_reflns_av_R_equivalents 0.0398
_diffrn_reflns_limit_h_max 4
_diffrn_reflns_limit_h_min -4
_diffrn_reflns_limit_k_max 12
_diffrn_reflns_limit_k_min -12
_diffrn_reflns_limit_l_max 14
_diffrn_reflns_limit_l_min -14
_diffrn_reflns_number 5189
_diffrn_reflns_theta_full 25.242
_diffrn_reflns_theta_max 26.000
_diffrn_reflns_theta_min 1.913
_exptl_absorpt_coefficient_mu 0.345
_exptl_absorpt_correction_T_max 1.000
_exptl_absorpt_correction_T_min 0.714
_exptl_absorpt_correction_type multi-scan
_exptl_absorpt_process_details
;
(<i>FS_ABSCOR</i>; Rigaku, 2013)
;
_exptl_crystal_colour colourless
_exptl_crystal_density_diffrn 1.522
_exptl_crystal_description plate
_exptl_crystal_F_000 204
_exptl_crystal_size_max 0.17
_exptl_crystal_size_mid 0.17
_exptl_crystal_size_min 0.03
_refine_diff_density_max 0.523
_refine_diff_density_min -0.203
_refine_ls_extinction_method none
_refine_ls_goodness_of_fit_ref 1.038
_refine_ls_hydrogen_treatment constr
_refine_ls_matrix_type full
_refine_ls_number_parameters 119
_refine_ls_number_reflns 1674
_refine_ls_number_restraints 0
_refine_ls_restrained_S_all 1.038
_refine_ls_R_factor_all 0.0362
_refine_ls_R_factor_gt 0.0338
_refine_ls_shift/su_max 0.000
_refine_ls_shift/su_mean 0.000
_refine_ls_structure_factor_coef Fsqd
_refine_ls_weighting_details 'w=1/[\s^2^(Fo^2^)+(0.0607P)^2^+0.0766P] where P=(Fo^2^+2Fc^2^)/3'
_refine_ls_weighting_scheme calc
_refine_ls_wR_factor_gt 0.0925
_refine_ls_wR_factor_ref 0.0940
_reflns_number_gt 1540
_reflns_number_total 1674
_reflns_threshold_expression 'I > 2\s(I)'
_cod_data_source_file nk2242sup1.cif
_cod_data_source_block I
_cod_database_code 2242334
_shelx_space_group_comment
;
The symmetry employed for this shelxl refinement is uniquely defined
by the following loop, which should always be used as a source of
symmetry information in preference to the above space-group names.
They are only intended as comments.
;
_shelx_estimated_absorpt_t_min 0.944
_shelx_estimated_absorpt_t_max 0.990

loop_
_space_group_symop_operation_xyz
'x, y, z'
'-x, -y, -z'

loop_
_atom_site_type_symbol
_atom_site_label
_atom_site_fract_x
_atom_site_fract_y
_atom_site_fract_z
_atom_site_U_iso_or_equiv
_atom_site_adp_type
_atom_site_calc_flag
_atom_site_occupancy
C C1 0.0898(4) 0.15148(16) 0.62375(14) 0.0238(3) Uani d 1
C C2 0.1487(4) 0.21490(16) 0.40934(14) 0.0221(3) Uani d 1
C C3 -0.0473(4) 0.33140(16) 0.41485(14) 0.0221(3) Uani d 1
C C4 -0.1375(4) 0.43830(16) 0.30435(15) 0.0238(3) Uani d 1
H H4 -0.2733 0.5190 0.3064 0.029 Uiso calc 1
C C5 -0.0252(4) 0.42431(16) 0.19181(15) 0.0245(3) Uani d 1
H H5 -0.0854 0.4961 0.1157 0.029 Uiso calc 1
C C6 0.1770(4) 0.30535(16) 0.18846(14) 0.0223(3) Uani d 1
C C7 0.2673(4) 0.19732(16) 0.29857(14) 0.0230(3) Uani d 1
H H7 0.4028 0.1161 0.2975 0.028 Uiso calc 1
C C8 0.4817(4) 0.18554(16) 0.06172(15) 0.0240(3) Uani d 1
H H8A 0.3576 0.0970 0.1095 0.029 Uiso calc 1
H H8B 0.7026 0.1773 0.0959 0.029 Uiso calc 1
C C9 0.5494(4) 0.21106(18) -0.07580(15) 0.0283(4) Uani d 1
H H9A 0.6977 0.1336 -0.0867 0.042 Uiso calc 1
H H9B 0.6651 0.3005 -0.1224 0.042 Uiso calc 1
H H9C 0.3294 0.2157 -0.1077 0.042 Uiso calc 1
O O1 0.2250(3) 0.11453(11) 0.52491(10) 0.0244(3) Uani d 1
O O2 0.1322(3) 0.07887(11) 0.72936(10) 0.0282(3) Uani d 1
O O3 0.2727(3) 0.30495(11) 0.07165(10) 0.0251(3) Uani d 1
S S1 -0.14241(9) 0.31705(4) 0.57093(3) 0.02391(16) Uani d 1

loop_
_atom_site_aniso_label
_atom_site_aniso_U_11
_atom_site_aniso_U_22
_atom_site_aniso_U_33
_atom_site_aniso_U_12
_atom_site_aniso_U_13
_atom_site_aniso_U_23
C1 0.0236(8) 0.0232(7) 0.0273(8) -0.0042(6) -0.0017(6) -0.0124(6)
C2 0.0220(7) 0.0193(7) 0.0254(8) -0.0039(6) -0.0056(6) -0.0076(6)
C3 0.0218(7) 0.0212(7) 0.0264(8) -0.0034(6) -0.0037(6) -0.0117(6)
C4 0.0228(7) 0.0213(8) 0.0301(8) 0.0010(6) -0.0056(6) -0.0125(6)
C5 0.0257(8) 0.0216(7) 0.0273(8) -0.0009(6) -0.0069(6) -0.0096(6)
C6 0.0214(7) 0.0222(8) 0.0258(7) -0.0045(6) -0.0026(6) -0.0112(6)
C7 0.0223(7) 0.0201(7) 0.0286(8) -0.0013(6) -0.0042(6) -0.0110(6)
C8 0.0245(7) 0.0216(7) 0.0280(8) 0.0002(6) -0.0040(6) -0.0120(6)
C9 0.0289(8) 0.0302(8) 0.0288(8) -0.0026(7) -0.0007(6) -0.0153(7)
O1 0.0290(6) 0.0210(5) 0.0239(6) 0.0013(4) -0.0044(4) -0.0096(4)
O2 0.0335(6) 0.0260(6) 0.0246(6) -0.0001(5) -0.0037(5) -0.0095(5)
O3 0.0300(6) 0.0221(6) 0.0247(6) 0.0026(4) -0.0044(4) -0.0112(5)
S1 0.0252(2) 0.0234(2) 0.0259(2) 0.00092(16) -0.00403(16) -0.01255(17)

loop_
_atom_type_symbol
_atom_type_description
_atom_type_scat_dispersion_real
_atom_type_scat_dispersion_imag
_atom_type_scat_source
C C 0.0033 0.0016 'International Tables Vol C Tables 4.2.6.8 and 6.1.1.4'
H H 0.0000 0.0000 'International Tables Vol C Tables 4.2.6.8 and 6.1.1.4'
O O 0.0106 0.0060 'International Tables Vol C Tables 4.2.6.8 and 6.1.1.4'
S S 0.1246 0.1234 'International Tables Vol C Tables 4.2.6.8 and 6.1.1.4'

loop_
_geom_angle_atom_site_label_1
_geom_angle_atom_site_label_2
_geom_angle_atom_site_label_3
_geom_angle
O2 C1 O1 122.22(14)
O2 C1 S1 126.71(12)
O1 C1 S1 111.07(11)
C3 C2 C7 123.62(14)
C3 C2 O1 114.96(13)
C7 C2 O1 121.41(13)
C2 C3 C4 119.56(14)
C2 C3 S1 110.37(11)
C4 C3 S1 130.07(12)
C5 C4 C3 118.55(14)
C5 C4 H4 120.7
C3 C4 H4 120.7
C4 C5 C6 120.85(14)
C4 C5 H5 119.6
C6 C5 H5 119.6
O3 C6 C7 123.91(13)
O3 C6 C5 115.01(13)
C7 C6 C5 121.08(14)
C2 C7 C6 116.34(14)
C2 C7 H7 121.8
C6 C7 H7 121.8
O3 C8 C9 107.02(12)
O3 C8 H8A 110.3
C9 C8 H8A 110.3
O3 C8 H8B 110.3
C9 C8 H8B 110.3
H8A C8 H8B 108.6
C8 C9 H9A 109.5
C8 C9 H9B 109.5
H9A C9 H9B 109.5
C8 C9 H9C 109.5
H9A C9 H9C 109.5
H9B C9 H9C 109.5
C1 O1 C2 112.97(12)
C6 O3 C8 117.75(12)
C3 S1 C1 90.62(7)

loop_
_geom_bond_atom_site_label_1
_geom_bond_atom_site_label_2
_geom_bond_distance
C1 O2 1.1905(19)
C1 O1 1.3732(18)
C1 S1 1.7766(16)
C2 C3 1.380(2)
C2 C7 1.383(2)
C2 O1 1.3926(18)
C3 C4 1.394(2)
C3 S1 1.7552(16)
C4 C5 1.381(2)
C4 H4 0.9500
C5 C6 1.405(2)
C5 H5 0.9500
C6 O3 1.3617(18)
C6 C7 1.395(2)
C7 H7 0.9500
C8 O3 1.4452(18)
C8 C9 1.508(2)
C8 H8A 0.9900
C8 H8B 0.9900
C9 H9A 0.9800
C9 H9B 0.9800
C9 H9C 0.9800

loop_
_geom_hbond_atom_site_label_D
_geom_hbond_atom_site_label_H
_geom_hbond_atom_site_label_A
_geom_hbond_site_symmetry_A
_geom_hbond_distance_DH
_geom_hbond_distance_HA
_geom_hbond_distance_DA
_geom_hbond_angle_DHA
C5 H5 O3 2_565 0.95 2.48 3.432(2) 175
C7 H7 O2 2_656 0.95 2.66 3.5983(19) 170

loop_
_geom_torsion_atom_site_label_1
_geom_torsion_atom_site_label_2
_geom_torsion_atom_site_label_3
_geom_torsion_atom_site_label_4
_geom_torsion
C7 C2 C3 C4 0.7(2)
O1 C2 C3 C4 179.88(13)
C7 C2 C3 S1 -179.08(11)
O1 C2 C3 S1 0.14(16)
C2 C3 C4 C5 -0.3(2)
S1 C3 C4 C5 179.33(12)
C3 C4 C5 C6 -0.3(2)
C4 C5 C6 O3 -179.56(13)
C4 C5 C6 C7 0.6(2)
C3 C2 C7 C6 -0.3(2)
O1 C2 C7 C6 -179.47(13)
O3 C6 C7 C2 179.87(13)
C5 C6 C7 C2 -0.4(2)
O2 C1 O1 C2 -179.25(14)
S1 C1 O1 C2 0.23(15)
C3 C2 O1 C1 -0.24(18)
C7 C2 O1 C1 178.99(12)
C7 C6 O3 C8 -0.3(2)
C5 C6 O3 C8 179.90(13)
C9 C8 O3 C6 179.82(12)
C2 C3 S1 C1 -0.01(11)
C4 C3 S1 C1 -179.71(15)
O2 C1 S1 C3 179.32(15)
O1 C1 S1 C3 -0.13(11)

_cod_database_fobs_code 2242334
